data_7123148
loop_
_publ_author_name
'Taniguchi, Atsuhiko'
'Sawazaki, Taka'
'Shimizu, Yusuke'
'Sohma, Youhei'
'Kanai, Motomu'

_publ_section_title
;
 Photophysical properties and application in live cell imaging of
 B,B-fluoro-perfluoroalkyl BODIPYs.
;
_journal_issue 7
_journal_name_full MedChemComm
_journal_page_first 1121
_journal_page_last 1125
_journal_paper_doi 10.1039/c9md00011a
_journal_volume 10
_journal_year 2019
_chemical_formula_sum 'C14 H15 B F4 N2'
_chemical_formula_weight 298.13
_space_group_IT_number 14
_space_group_name_Hall '-P 2yn'
_space_group_name_H-M_alt 'P 1 21/n 1'
_symmetry_cell_setting monoclinic
_symmetry_space_group_name_Hall '-P 2yn'
_symmetry_space_group_name_H-M 'P 1 21/n 1'
_atom_sites_solution_hydrogens geom
_atom_sites_solution_primary direct
_atom_sites_solution_secondary difmap
_audit_creation_method SHELXL-97
_audit_update_record
;
2019-01-09 deposited with the CCDC.    2019-03-15 downloaded from the CCDC.
;
_cell_angle_alpha 90.00
_cell_angle_beta 104.4010(10)
_cell_angle_gamma 90.00
_cell_formula_units_Z 4
_cell_length_a 7.87143(14)
_cell_length_b 10.70505(19)
_cell_length_c 17.4437(3)
_cell_measurement_reflns_used 21400
_cell_measurement_temperature 296(2)
_cell_measurement_theta_max 68.21
_cell_measurement_theta_min 4.13
_cell_volume 1423.69(4)
_computing_cell_refinement 'RAPID AUTO'
_computing_data_collection 'RAPID AUTO (Rigaku, ????)'
_computing_data_reduction 'RAPID AUTO'
_computing_molecular_graphics 'CrystalStructure 4.0'
_computing_publication_material 'CrystalStructure 4.0 (Rigaku, 2010)'
_computing_structure_refinement 'SHELXL-97 (Sheldrick, 1997)'
_computing_structure_solution 'SHELXS-97 (Sheldrick, 1990)'
_diffrn_ambient_temperature 296(2)
_diffrn_detector_area_resol_mean 10.000
_diffrn_measured_fraction_theta_full 1.000
_diffrn_measured_fraction_theta_max 1.000
_diffrn_measurement_device_type 'Rigaku R-AXIS RAPID'
_diffrn_measurement_method \w
_diffrn_radiation_monochromator graphite
_diffrn_radiation_source 'fine-focus sealed tube'
_diffrn_radiation_type CuK\a
_diffrn_radiation_wavelength 1.54187
_diffrn_reflns_av_R_equivalents 0.0707
_diffrn_reflns_av_sigmaI/netI 0.0291
_diffrn_reflns_limit_h_max 9
_diffrn_reflns_limit_h_min -9
_diffrn_reflns_limit_k_max 12
_diffrn_reflns_limit_k_min -12
_diffrn_reflns_limit_l_max 20
_diffrn_reflns_limit_l_min -20
_diffrn_reflns_number 25212
_diffrn_reflns_theta_full 68.21
_diffrn_reflns_theta_max 68.21
_diffrn_reflns_theta_min 4.89
_diffrn_standards_number 0
_exptl_absorpt_coefficient_mu 1.025
_exptl_absorpt_correction_T_max 0.9018
_exptl_absorpt_correction_T_min 0.6986
_exptl_absorpt_correction_type multi-scan
_exptl_absorpt_process_details 'ABSCOR (Rigaku, 1995)'
_exptl_crystal_colour red
_exptl_crystal_density_diffrn 1.386
_exptl_crystal_density_method 'not measured'
_exptl_crystal_description block
_exptl_crystal_F_000 612
_exptl_crystal_size_max 0.38
_exptl_crystal_size_mid 0.27
_exptl_crystal_size_min 0.10
_refine_diff_density_max 0.346
_refine_diff_density_min -0.368
_refine_diff_density_rms 0.075
_refine_ls_extinction_method none
_refine_ls_goodness_of_fit_ref 0.992
_refine_ls_hydrogen_treatment mixed
_refine_ls_matrix_type full
_refine_ls_number_parameters 190
_refine_ls_number_reflns 2606
_refine_ls_number_restraints 0
_refine_ls_restrained_S_all 0.992
_refine_ls_R_factor_all 0.0540
_refine_ls_R_factor_gt 0.0498
_refine_ls_shift/su_max 0.000
_refine_ls_shift/su_mean 0.000
_refine_ls_structure_factor_coef Fsqd
_refine_ls_weighting_details 'calc w=1/[\s^2^(Fo^2^)+(0.0650P)^2^+1.0000P] where P=(Fo^2^+2Fc^2^)/3'
_refine_ls_weighting_scheme calc
_refine_ls_wR_factor_gt 0.1218
_refine_ls_wR_factor_ref 0.1253
_reflns_number_gt 2296
_reflns_number_total 2606
_reflns_threshold_expression >2sigma(I)
_cod_data_source_file c9md00011a2.cif
_cod_data_source_block shelxl
_cod_depositor_comments 'Adding full bibliography for 7123148.cif.'
_cod_database_code 7123148

loop_
_symmetry_equiv_pos_as_xyz
'x, y, z'
'-x+1/2, y+1/2, -z+1/2'
'-x, -y, -z'
'x-1/2, -y-1/2, z-1/2'

loop_
_atom_site_label
_atom_site_type_symbol
_atom_site_fract_x
_atom_site_fract_y
_atom_site_fract_z
_atom_site_U_iso_or_equiv
_atom_site_adp_type
_atom_site_occupancy
_atom_site_symmetry_multiplicity
_atom_site_calc_flag
_atom_site_refinement_flags
F1 F 0.87415(13) 0.32945(10) 0.41030(6) 0.0362(3) Uani 1 1 d .
F2 F 0.42266(14) 0.22597(12) 0.39079(7) 0.0426(3) Uani 1 1 d .
F3 F 0.53570(16) 0.24510(12) 0.29174(7) 0.0463(3) Uani 1 1 d .
F4 F 0.52218(16) 0.40377(11) 0.36511(8) 0.0501(4) Uani 1 1 d .
N1 N 0.79989(19) 0.10958(14) 0.40809(8) 0.0275(3) Uani 1 1 d .
N2 N 0.74210(19) 0.24890(13) 0.51328(9) 0.0279(3) Uani 1 1 d .
C1 C 0.8581(2) 0.06462(19) 0.34655(11) 0.0333(4) Uani 1 1 d .
C2 C 0.8611(2) -0.06592(19) 0.34979(11) 0.0342(4) Uani 1 1 d .
H1 H 0.8965 -0.1184 0.3142 0.041 Uiso 1 1 calc R
C3 C 0.8029(2) -0.10397(17) 0.41438(10) 0.0297(4) Uani 1 1 d .
C4 C 0.7660(2) 0.00663(16) 0.45155(10) 0.0258(4) Uani 1 1 d .
C5 C 0.7200(2) 0.02466(17) 0.52238(10) 0.0262(4) Uani 1 1 d .
H3 H 0.6947 -0.0447 0.5497 0.031 Uiso 1 1 calc R
C6 C 0.7106(2) 0.14223(16) 0.55389(10) 0.0260(4) Uani 1 1 d .
C7 C 0.6905(2) 0.17863(18) 0.62923(10) 0.0305(4) Uani 1 1 d .
C8 C 0.7114(2) 0.30669(19) 0.63271(11) 0.0344(4) Uani 1 1 d .
H2 H 0.7062 0.3570 0.6755 0.041 Uiso 1 1 calc R
C9 C 0.7417(2) 0.34840(18) 0.56115(11) 0.0321(4) Uani 1 1 d .
C10 C 0.9156(3) 0.1455(2) 0.28790(13) 0.0460(5) Uani 1 1 d .
H4A H 0.8309 0.2106 0.2704 0.055 Uiso 1 1 calc R
H5B H 0.9254 0.0959 0.2433 0.055 Uiso 1 1 calc R
H6C H 1.0274 0.1819 0.3122 0.055 Uiso 1 1 calc R
C11 C 0.7833(3) -0.23455(18) 0.44166(13) 0.0370(5) Uani 1 1 d .
H7A H 0.8436 -0.2912 0.4149 0.044 Uiso 1 1 calc R
H8B H 0.6611 -0.2561 0.4299 0.044 Uiso 1 1 calc R
H9C H 0.8326 -0.2400 0.4977 0.044 Uiso 1 1 calc R
C12 C 0.6581(3) 0.0924(2) 0.69160(11) 0.0368(5) Uani 1 1 d .
H10A H 0.7429 0.0261 0.7003 0.044 Uiso 1 1 calc R
H11B H 0.5423 0.0578 0.6745 0.044 Uiso 1 1 calc R
H12C H 0.6682 0.1379 0.7399 0.044 Uiso 1 1 calc R
C13 C 0.7718(3) 0.47959(19) 0.53897(14) 0.0445(5) Uani 1 1 d .
H13A H 0.7585 0.5350 0.5803 0.053 Uiso 1 1 calc R
H14B H 0.6880 0.5009 0.4906 0.053 Uiso 1 1 calc R
H15C H 0.8882 0.4872 0.5317 0.053 Uiso 1 1 calc R
C14 C 0.5588(2) 0.27991(18) 0.36834(11) 0.0312(4) Uani 1 1 d .
B1 B 0.7529(3) 0.24492(19) 0.42561(12) 0.0278(4) Uani 1 1 d .

loop_
_atom_site_aniso_label
_atom_site_aniso_U_11
_atom_site_aniso_U_22
_atom_site_aniso_U_33
_atom_site_aniso_U_23
_atom_site_aniso_U_13
_atom_site_aniso_U_12
F1 0.0308(6) 0.0346(6) 0.0455(6) 0.0063(5) 0.0139(5) -0.0066(4)
F2 0.0248(6) 0.0558(8) 0.0469(7) 0.0147(5) 0.0085(5) -0.0034(5)
F3 0.0395(7) 0.0656(9) 0.0315(6) 0.0063(5) 0.0047(5) 0.0075(6)
F4 0.0433(7) 0.0334(7) 0.0680(8) 0.0111(6) 0.0032(6) 0.0085(5)
N1 0.0228(7) 0.0315(8) 0.0287(7) 0.0024(6) 0.0075(6) 0.0007(6)
N2 0.0234(7) 0.0275(8) 0.0331(8) -0.0001(6) 0.0075(6) -0.0016(6)
C1 0.0264(9) 0.0427(11) 0.0320(9) 0.0016(8) 0.0097(7) 0.0029(8)
C2 0.0274(9) 0.0406(11) 0.0346(9) -0.0081(8) 0.0075(7) 0.0039(8)
C3 0.0212(8) 0.0315(10) 0.0334(9) -0.0025(7) 0.0010(7) 0.0016(7)
C4 0.0185(8) 0.0283(9) 0.0288(8) 0.0023(7) 0.0024(6) -0.0005(6)
C5 0.0204(8) 0.0278(9) 0.0288(9) 0.0045(7) 0.0033(6) -0.0007(7)
C6 0.0198(8) 0.0292(9) 0.0279(8) 0.0025(7) 0.0041(6) -0.0008(7)
C7 0.0205(8) 0.0397(11) 0.0301(9) -0.0015(8) 0.0042(7) -0.0004(7)
C8 0.0273(9) 0.0392(11) 0.0366(10) -0.0094(8) 0.0080(8) -0.0009(8)
C9 0.0234(9) 0.0301(10) 0.0429(10) -0.0062(8) 0.0085(8) -0.0018(7)
C10 0.0475(12) 0.0553(14) 0.0426(11) 0.0065(10) 0.0250(10) 0.0047(10)
C11 0.0327(10) 0.0297(10) 0.0457(11) -0.0025(8) 0.0041(8) 0.0019(8)
C12 0.0338(10) 0.0485(12) 0.0287(9) 0.0016(8) 0.0090(8) 0.0004(9)
C13 0.0452(12) 0.0309(11) 0.0620(14) -0.0080(9) 0.0219(10) -0.0065(9)
C14 0.0291(9) 0.0311(10) 0.0348(9) 0.0074(7) 0.0103(8) 0.0006(7)
B1 0.0245(10) 0.0279(10) 0.0321(10) 0.0039(8) 0.0089(8) -0.0021(8)

loop_
_atom_type_symbol
_atom_type_description
_atom_type_scat_dispersion_real
_atom_type_scat_dispersion_imag
_atom_type_scat_source
C C 0.0181 0.0091 'International Tables Vol C Tables 4.2.6.8 and 6.1.1.4'
H H 0.0000 0.0000 'International Tables Vol C Tables 4.2.6.8 and 6.1.1.4'
N N 0.0311 0.0180 'International Tables Vol C Tables 4.2.6.8 and 6.1.1.4'
B B 0.0090 0.0039 'International Tables Vol C Tables 4.2.6.8 and 6.1.1.4'
F F 0.0727 0.0534 'International Tables Vol C Tables 4.2.6.8 and 6.1.1.4'

loop_
_geom_angle_atom_site_label_1
_geom_angle_atom_site_label_2
_geom_angle_atom_site_label_3
_geom_angle
C1 N1 C4 107.26(15)
C1 N1 B1 129.37(15)
C4 N1 B1 122.94(14)
C9 N2 C6 107.58(15)
C9 N2 B1 129.64(15)
C6 N2 B1 122.45(14)
N1 C1 C2 109.17(16)
N1 C1 C10 123.79(18)
C2 C1 C10 126.99(18)
C3 C2 C1 108.81(16)
C3 C2 H1 125.6
C1 C2 H1 125.6
C2 C3 C4 105.97(16)
C2 C3 C11 128.09(17)
C4 C3 C11 125.94(17)
C5 C4 N1 120.04(16)
C5 C4 C3 130.91(16)
N1 C4 C3 108.79(15)
C6 C5 C4 122.24(16)
C6 C5 H3 118.9
C4 C5 H3 118.9
C5 C6 N2 120.54(15)
C5 C6 C7 130.43(16)
N2 C6 C7 108.68(16)
C8 C7 C6 105.93(16)
C8 C7 C12 128.38(17)
C6 C7 C12 125.67(17)
C7 C8 C9 108.79(16)
C7 C8 H2 125.6
C9 C8 H2 125.6
N2 C9 C8 109.02(17)
N2 C9 C13 123.77(17)
C8 C9 C13 127.20(18)
C1 C10 H4A 109.5
C1 C10 H5B 109.5
H4A C10 H5B 109.5
C1 C10 H6C 109.5
H4A C10 H6C 109.5
H5B C10 H6C 109.5
C3 C11 H7A 109.5
C3 C11 H8B 109.5
H7A C11 H8B 109.5
C3 C11 H9C 109.5
H7A C11 H9C 109.5
H8B C11 H9C 109.5
C7 C12 H10A 109.5
C7 C12 H11B 109.5
H10A C12 H11B 109.5
C7 C12 H12C 109.5
H10A C12 H12C 109.5
H11B C12 H12C 109.5
C9 C13 H13A 109.5
C9 C13 H14B 109.5
H13A C13 H14B 109.5
C9 C13 H15C 109.5
H13A C13 H15C 109.5
H14B C13 H15C 109.5
F3 C14 F4 104.66(14)
F3 C14 F2 104.21(15)
F4 C14 F2 104.66(15)
F3 C14 B1 114.35(15)
F4 C14 B1 113.78(15)
F2 C14 B1 114.07(14)
F1 B1 N1 111.30(15)
F1 B1 N2 112.34(15)
N1 B1 N2 107.15(14)
F1 B1 C14 108.27(15)
N1 B1 C14 108.96(15)
N2 B1 C14 108.75(14)

loop_
_geom_bond_atom_site_label_1
_geom_bond_atom_site_label_2
_geom_bond_distance
F1 B1 1.389(2)
F2 C14 1.358(2)
F3 C14 1.355(2)
F4 C14 1.355(2)
N1 C1 1.356(2)
N1 C4 1.400(2)
N1 B1 1.545(2)
N2 C9 1.354(2)
N2 C6 1.398(2)
N2 B1 1.553(2)
C1 C2 1.398(3)
C1 C10 1.494(3)
C2 C3 1.379(3)
C2 H1 0.9300
C3 C4 1.414(3)
C3 C11 1.497(3)
C4 C5 1.385(2)
C5 C6 1.383(3)
C5 H3 0.9300
C6 C7 1.417(2)
C7 C8 1.380(3)
C7 C12 1.496(3)
C8 C9 1.401(3)
C8 H2 0.9300
C9 C13 1.491(3)
C10 H4A 0.9600
C10 H5B 0.9600
C10 H6C 0.9600
C11 H7A 0.9600
C11 H8B 0.9600
C11 H9C 0.9600
C12 H10A 0.9600
C12 H11B 0.9600
C12 H12C 0.9600
C13 H13A 0.9600
C13 H14B 0.9600
C13 H15C 0.9600
C14 B1 1.647(3)

loop_
_geom_torsion_atom_site_label_1
_geom_torsion_atom_site_label_2
_geom_torsion_atom_site_label_3
_geom_torsion_atom_site_label_4
_geom_torsion
C4 N1 C1 C2 0.28(19)
B1 N1 C1 C2 -172.22(16)
C4 N1 C1 C10 -177.41(18)
B1 N1 C1 C10 10.1(3)
N1 C1 C2 C3 0.3(2)
C10 C1 C2 C3 177.88(19)
C1 C2 C3 C4 -0.7(2)
C1 C2 C3 C11 179.91(17)
C1 N1 C4 C5 174.00(15)
B1 N1 C4 C5 -12.9(2)
C1 N1 C4 C3 -0.73(18)
B1 N1 C4 C3 172.37(15)
C2 C3 C4 C5 -173.07(18)
C11 C3 C4 C5 6.3(3)
C2 C3 C4 N1 0.89(19)
C11 C3 C4 N1 -179.71(16)
N1 C4 C5 C6 -1.8(3)
C3 C4 C5 C6 171.57(17)
C4 C5 C6 N2 2.1(3)
C4 C5 C6 C7 -170.15(17)
C9 N2 C6 C5 -173.86(15)
B1 N2 C6 C5 12.2(2)
C9 N2 C6 C7 -0.07(19)
B1 N2 C6 C7 -174.03(15)
C5 C6 C7 C8 172.64(18)
N2 C6 C7 C8 -0.33(19)
C5 C6 C7 C12 -5.9(3)
N2 C6 C7 C12 -178.88(16)
C6 C7 C8 C9 0.6(2)
C12 C7 C8 C9 179.10(18)
C6 N2 C9 C8 0.4(2)
B1 N2 C9 C8 173.83(16)
C6 N2 C9 C13 179.67(17)
B1 N2 C9 C13 -6.9(3)
C7 C8 C9 N2 -0.7(2)
C7 C8 C9 C13 -179.86(18)
C1 N1 B1 F1 -42.0(2)
C4 N1 B1 F1 146.52(15)
C1 N1 B1 N2 -165.19(16)
C4 N1 B1 N2 23.3(2)
C1 N1 B1 C14 77.3(2)
C4 N1 B1 C14 -94.16(18)
C9 N2 B1 F1 42.0(2)
C6 N2 B1 F1 -145.46(15)
C9 N2 B1 N1 164.56(16)
C6 N2 B1 N1 -22.9(2)
C9 N2 B1 C14 -77.8(2)
C6 N2 B1 C14 94.72(18)
F3 C14 B1 F1 75.98(19)
F4 C14 B1 F1 -44.2(2)
F2 C14 B1 F1 -164.20(15)
F3 C14 B1 N1 -45.2(2)
F4 C14 B1 N1 -165.41(14)
F2 C14 B1 N1 74.60(19)
F3 C14 B1 N2 -161.70(14)
F4 C14 B1 N2 78.10(18)
F2 C14 B1 N2 -41.9(2)
